data_7007772
loop_
_publ_author_name
'Fondo, Matilde'
'Ocampo, Noelia'
'Garc\'ia-Deibe, Ana M'
'Corbella, Montserrat'
'El Fallah, M. Salah'
'Cano, Joan'
'Sanmart\'in, Jes\'us'
'Bermejo, Manuel R.'

_publ_section_title
;
 Dinuclear Co(III)/Co(III) and Co(II)/Co(III) mixed-valent complexes:
 synthetic control of the cobalt oxidation level.
;
_journal_issue 41
_journal_name_full 'Dalton transactions (Cambridge, England : 2003)'
_journal_page_first 4905
_journal_page_last 4913
_journal_paper_doi 10.1039/b609961k
_journal_year 2006
_chemical_formula_moiety 'C32 H36 Co2 N4 O8, C H4 O, 1.5(H2 O)'
_chemical_formula_sum 'C33 H43 Co12 N4 O10.5'
_chemical_formula_weight 781.57
_chemical_name_systematic
;
?
;
_space_group_IT_number 14
_symmetry_cell_setting monoclinic
_symmetry_space_group_name_Hall '-P 2yn'
_symmetry_space_group_name_H-M 'P 1 21/n 1'
_atom_sites_solution_hydrogens geom
_atom_sites_solution_primary direct
_atom_sites_solution_secondary difmap
_audit_creation_method SHELXL-97
_cell_angle_alpha 90.00
_cell_angle_beta 98.238(3)
_cell_angle_gamma 90.00
_cell_formula_units_Z 4
_cell_length_a 10.691(2)
_cell_length_b 16.891(3)
_cell_length_c 18.970(3)
_cell_measurement_reflns_used 1012
_cell_measurement_temperature 120(2)
_cell_measurement_theta_max 26.015
_cell_measurement_theta_min 2.27
_cell_volume 3390.3(10)
_computing_cell_refinement 'BRUKER Smart'
_computing_data_collection 'BRUKER Smart'
_computing_structure_refinement 'SHELXL-97 (Sheldrick, 1997)'
_computing_structure_solution 'SIR-92 (Altomare, 1993)'
_diffrn_ambient_temperature 123(2)
_diffrn_measured_fraction_theta_full 0.972
_diffrn_measured_fraction_theta_max 0.972
_diffrn_measurement_device_type 'Smart-CCD-1000 BRUKER'
_diffrn_measurement_method 'omega scans'
_diffrn_radiation_monochromator graphite
_diffrn_radiation_source 'fine-focus sealed tube'
_diffrn_radiation_type MoK\a
_diffrn_radiation_wavelength 0.71073
_diffrn_reflns_av_R_equivalents 0.0390
_diffrn_reflns_av_sigmaI/netI 0.0767
_diffrn_reflns_limit_h_max 13
_diffrn_reflns_limit_h_min -13
_diffrn_reflns_limit_k_max 22
_diffrn_reflns_limit_k_min 0
_diffrn_reflns_limit_l_max 25
_diffrn_reflns_limit_l_min 0
_diffrn_reflns_number 31990
_diffrn_reflns_theta_full 28.28
_diffrn_reflns_theta_max 28.28
_diffrn_reflns_theta_min 1.62
_exptl_absorpt_coefficient_mu 1.044
_exptl_absorpt_correction_T_max 0.8938
_exptl_absorpt_correction_T_min 0.7831
_exptl_absorpt_correction_type none
_exptl_absorpt_process_details SADABS
_exptl_crystal_colour brown
_exptl_crystal_density_diffrn 1.531
_exptl_crystal_density_method 'not measured'
_exptl_crystal_description prism
_exptl_crystal_F_000 1628
_exptl_crystal_size_max 0.11
_exptl_crystal_size_mid 0.11
_exptl_crystal_size_min 0.11
_refine_diff_density_max 0.966
_refine_diff_density_min -0.635
_refine_diff_density_rms 0.100
_refine_ls_extinction_method none
_refine_ls_goodness_of_fit_ref 1.001
_refine_ls_hydrogen_treatment mixed
_refine_ls_matrix_type full
_refine_ls_number_parameters 487
_refine_ls_number_reflns 8199
_refine_ls_number_restraints 0
_refine_ls_restrained_S_all 1.001
_refine_ls_R_factor_all 0.1123
_refine_ls_R_factor_gt 0.0512
_refine_ls_shift/su_max 0.002
_refine_ls_shift/su_mean 0.000
_refine_ls_structure_factor_coef Fsqd
_refine_ls_weighting_details 'calc w=1/[\s^2^(Fo^2^)+(0.0269P)^2^+10.2970P] where P=(Fo^2^+2Fc^2^)/3'
_refine_ls_weighting_scheme calc
_refine_ls_wR_factor_gt 0.0999
_refine_ls_wR_factor_ref 0.1254
_reflns_number_gt 4985
_reflns_number_total 8199
_reflns_threshold_expression >2sigma(I)
_cod_data_source_file b609961k.txt
_cod_data_source_block 1
_cod_original_sg_symbol_H-M P21/n
_cod_original_formula_sum 'C33 H43 Co12 N4 O10.50'
_cod_database_code 7007772

loop_
_symmetry_equiv_pos_as_xyz
'x, y, z'
'-x+1/2, y+1/2, -z+1/2'
'-x, -y, -z'
'x-1/2, -y-1/2, z-1/2'

loop_
_atom_site_label
_atom_site_type_symbol
_atom_site_fract_x
_atom_site_fract_y
_atom_site_fract_z
_atom_site_U_iso_or_equiv
_atom_site_adp_type
_atom_site_occupancy
_atom_site_symmetry_multiplicity
_atom_site_calc_flag
_atom_site_refinement_flags
_atom_site_disorder_assembly
_atom_site_disorder_group
Co11 Co 0.22638(5) 0.02750(3) 0.27729(3) 0.02089(13) Uani 1 1 d . . .
Co12 Co -0.01458(5) -0.04824(3) 0.27542(3) 0.02343(13) Uani 1 1 d . . .
O101 O 0.1687(3) 0.12862(15) 0.24913(14) 0.0248(6) Uani 1 1 d . . .
O102 O -0.1186(2) 0.03926(15) 0.24890(14) 0.0259(6) Uani 1 1 d . . .
O103 O 0.0932(2) -0.01468(14) 0.20726(13) 0.0213(6) Uani 1 1 d . . .
N101 N 0.3459(3) 0.02351(18) 0.21348(17) 0.0230(7) Uani 1 1 d . . .
N102 N -0.1060(3) -0.11805(19) 0.20988(18) 0.0265(7) Uani 1 1 d . . .
N103 N 0.2901(3) -0.08015(18) 0.30801(17) 0.0236(7) Uani 1 1 d . . .
N104 N 0.0975(3) -0.14111(19) 0.30504(18) 0.0282(8) Uani 1 1 d . . .
O11 O 0.3338(2) 0.06947(16) 0.35631(14) 0.0260(6) Uani 1 1 d . . .
O21 O -0.1011(3) -0.06917(18) 0.35303(15) 0.0351(7) Uani 1 1 d . . .
O1S O 0.0998(2) 0.01607(15) 0.33704(13) 0.0246(6) Uani 1 1 d . . .
C1S C 0.0598(4) 0.0827(3) 0.3722(2) 0.0341(10) Uani 1 1 d . . .
H1S1 H 0.1324 0.1065 0.4021 0.051 Uiso 1 1 calc R . .
H1S2 H -0.0034 0.0667 0.4020 0.051 Uiso 1 1 calc R . .
H1S3 H 0.0226 0.1216 0.3369 0.051 Uiso 1 1 calc R . .
O12 O 0.4984(3) 0.11963(18) 0.30971(15) 0.0337(7) Uani 1 1 d . . .
C11 C 0.4415(4) 0.1043(2) 0.3599(2) 0.0257(9) Uani 1 1 d . . .
C12 C 0.4969(4) 0.1262(3) 0.4352(2) 0.0384(11) Uani 1 1 d . . .
H12A H 0.5888 0.1315 0.4384 0.058 Uiso 1 1 calc R . .
H12B H 0.4771 0.0846 0.4680 0.058 Uiso 1 1 calc R . .
H12C H 0.4607 0.1765 0.4482 0.058 Uiso 1 1 calc R . .
O22 O -0.2930(13) -0.1112(7) 0.3025(9) 0.049(6) Uani 0.50 1 d P . .
O22' O -0.280(3) -0.1463(13) 0.3106(19) 0.035(6) Uani 0.25 1 d P A 1
O22" O -0.293(2) -0.0747(10) 0.3051(13) 0.023(4) Uani 0.25 1 d P A 2
C21 C -0.2163(4) -0.0892(3) 0.3549(3) 0.0425(12) Uani 1 1 d . A .
C22 C -0.2549(5) -0.0850(4) 0.4280(3) 0.0651(18) Uani 1 1 d . . .
H22A H -0.2594 -0.0294 0.4424 0.098 Uiso 1 1 calc R A .
H22B H -0.1925 -0.1129 0.4620 0.098 Uiso 1 1 calc R . .
H22C H -0.3379 -0.1098 0.4273 0.098 Uiso 1 1 calc R . .
C100 C 0.1592(4) 0.1486(2) 0.1817(2) 0.0239(8) Uani 1 1 d . . .
C101 C 0.0595(4) 0.1998(2) 0.1537(2) 0.0277(9) Uani 1 1 d . . .
H101 H 0.0004 0.2172 0.1833 0.033 Uiso 1 1 calc R . .
C102 C 0.0475(4) 0.2247(2) 0.0842(2) 0.0345(10) Uani 1 1 d . . .
H102 H -0.0212 0.2580 0.0662 0.041 Uiso 1 1 calc R . .
C103 C 0.1340(5) 0.2020(3) 0.0391(2) 0.0391(11) Uani 1 1 d . . .
H103 H 0.1261 0.2208 -0.0085 0.047 Uiso 1 1 calc R . .
C104 C 0.2304(4) 0.1521(2) 0.0655(2) 0.0333(10) Uani 1 1 d . . .
H104 H 0.2898 0.1366 0.0354 0.040 Uiso 1 1 calc R . .
C105 C 0.2440(4) 0.1233(2) 0.1353(2) 0.0249(9) Uani 1 1 d . . .
C106 C 0.3405(4) 0.0653(2) 0.1570(2) 0.0254(9) Uani 1 1 d . . .
H106 H 0.4041 0.0577 0.1275 0.031 Uiso 1 1 calc R . .
C107 C 0.4417(4) -0.0395(2) 0.2271(2) 0.0280(9) Uani 1 1 d . . .
H10A H 0.5275 -0.0163 0.2311 0.034 Uiso 1 1 calc R . .
H10B H 0.4316 -0.0778 0.1872 0.034 Uiso 1 1 calc R . .
C108 C 0.4249(4) -0.0812(2) 0.2958(2) 0.0295(9) Uani 1 1 d . . .
H10C H 0.4540 -0.1367 0.2939 0.035 Uiso 1 1 calc R . .
H10D H 0.4777 -0.0547 0.3362 0.035 Uiso 1 1 calc R . .
C109 C 0.2778(4) -0.0974(3) 0.3846(2) 0.0296(9) Uani 1 1 d . . .
H10E H 0.2786 -0.0477 0.4123 0.035 Uiso 1 1 calc R . .
H10F H 0.3480 -0.1316 0.4065 0.035 Uiso 1 1 calc R . .
C110 C 0.1519(4) -0.1397(3) 0.3826(2) 0.0354(11) Uani 1 1 d . . .
H11A H 0.1642 -0.1941 0.4017 0.042 Uiso 1 1 calc R . .
H11B H 0.0958 -0.1105 0.4107 0.042 Uiso 1 1 calc R . .
C111 C 0.0134(4) -0.2118(2) 0.2894(3) 0.0366(11) Uani 1 1 d . . .
H11C H -0.0405 -0.2180 0.3273 0.044 Uiso 1 1 calc R . .
H11D H 0.0656 -0.2601 0.2887 0.044 Uiso 1 1 calc R . .
C112 C -0.0697(4) -0.2019(2) 0.2177(3) 0.0359(11) Uani 1 1 d . . .
H11E H -0.0228 -0.2181 0.1787 0.043 Uiso 1 1 calc R . .
H11F H -0.1460 -0.2355 0.2157 0.043 Uiso 1 1 calc R . .
C113 C -0.1901(4) -0.0978(2) 0.1576(2) 0.0267(9) Uani 1 1 d . . .
H113 H -0.2253 -0.1385 0.1262 0.032 Uiso 1 1 calc R . .
C114 C -0.2348(3) -0.0187(2) 0.1431(2) 0.0243(8) Uani 1 1 d . . .
C115 C -0.3226(4) -0.0057(3) 0.0812(2) 0.0313(10) Uani 1 1 d . . .
H115 H -0.3484 -0.0492 0.0509 0.038 Uiso 1 1 calc R . .
C116 C -0.3715(4) 0.0675(3) 0.0638(2) 0.0346(10) Uani 1 1 d . . .
H116 H -0.4304 0.0752 0.0218 0.042 Uiso 1 1 calc R . .
C117 C -0.3332(4) 0.1306(3) 0.1087(2) 0.0327(10) Uani 1 1 d . . .
H117 H -0.3656 0.1820 0.0966 0.039 Uiso 1 1 calc R . .
C118 C -0.2494(4) 0.1203(2) 0.1703(2) 0.0305(9) Uani 1 1 d . . .
H118 H -0.2261 0.1645 0.2003 0.037 Uiso 1 1 calc R . .
C119 C -0.1976(4) 0.0455(2) 0.1894(2) 0.0255(9) Uani 1 1 d . . .
C120 C 0.2140(4) -0.1455(2) 0.2698(2) 0.0284(9) Uani 1 1 d . . .
H120 H 0.2575 -0.1970 0.2826 0.034 Uiso 1 1 calc R . .
C121 C 0.1907(4) -0.1381(2) 0.1906(2) 0.0264(9) Uani 1 1 d . . .
C122 C 0.2301(4) -0.1953(2) 0.1455(2) 0.0325(10) Uani 1 1 d . . .
H122 H 0.2723 -0.2416 0.1648 0.039 Uiso 1 1 calc R . .
C123 C 0.2075(4) -0.1843(3) 0.0731(3) 0.0359(11) Uani 1 1 d . . .
H123 H 0.2342 -0.2232 0.0422 0.043 Uiso 1 1 calc R . .
C124 C 0.1454(4) -0.1162(2) 0.0446(2) 0.0318(10) Uani 1 1 d . . .
H124 H 0.1308 -0.1087 -0.0056 0.038 Uiso 1 1 calc R . .
C125 C 0.1047(4) -0.0595(2) 0.0892(2) 0.0270(9) Uani 1 1 d . . .
H125 H 0.0613 -0.0136 0.0699 0.032 Uiso 1 1 calc R . .
C126 C 0.1284(3) -0.0706(2) 0.1619(2) 0.0227(8) Uani 1 1 d . . .
O1W O -0.2455(4) 0.1212(3) 0.3507(2) 0.0624(13) Uani 1 1 d . . .
H1W1 H -0.312(5) 0.123(3) 0.333(3) 0.049(18) Uiso 1 1 d . . .
H1W2 H -0.203(8) 0.089(5) 0.321(4) 0.13(3) Uiso 1 1 d . . .
O2W O -0.0959(8) 0.2842(5) 0.2833(6) 0.083(3) Uani 0.50 1 d P . .
H2W1 H -0.1341 0.3193 0.2534 0.080 Uiso 0.50 1 d P . .
H2W2 H -0.1156 0.2730 0.3253 0.080 Uiso 0.50 1 d P . .
O2S O -0.1590(5) 0.2491(3) 0.4237(3) 0.1009(18) Uani 1 1 d . . .
H2S H -0.1767 0.1946 0.3902 0.080 Uiso 1 1 d . . .
C2S C -0.0415(6) 0.2501(6) 0.4537(5) 0.085(4) Uani 1 1 d . . .
H2S1 H 0.0127 0.2656 0.4186 0.128 Uiso 1 1 calc R . .
H2S2 H -0.0172 0.1973 0.4721 0.128 Uiso 1 1 calc R . .
H2S3 H -0.0317 0.2883 0.4931 0.128 Uiso 1 1 calc R . .

loop_
_atom_site_aniso_label
_atom_site_aniso_U_11
_atom_site_aniso_U_22
_atom_site_aniso_U_33
_atom_site_aniso_U_23
_atom_site_aniso_U_13
_atom_site_aniso_U_12
Co11 0.0202(3) 0.0195(3) 0.0220(3) -0.0003(2) -0.0003(2) 0.0002(2)
Co12 0.0197(3) 0.0225(3) 0.0275(3) 0.0019(2) 0.0013(2) 0.0012(2)
O101 0.0312(15) 0.0195(14) 0.0228(14) -0.0014(11) 0.0008(12) 0.0022(11)
O102 0.0263(14) 0.0250(15) 0.0252(14) -0.0044(11) -0.0002(11) 0.0052(11)
O103 0.0207(13) 0.0185(13) 0.0238(14) -0.0032(11) 0.0006(11) 0.0016(10)
N101 0.0234(17) 0.0179(16) 0.0265(17) -0.0029(14) -0.0005(14) -0.0014(13)
N102 0.0198(17) 0.0236(18) 0.036(2) 0.0023(15) 0.0026(15) -0.0011(13)
N103 0.0186(16) 0.0208(17) 0.0292(18) 0.0000(14) -0.0042(14) 0.0015(13)
N104 0.0242(18) 0.0228(18) 0.036(2) 0.0051(15) -0.0015(15) -0.0029(14)
O11 0.0243(15) 0.0316(16) 0.0216(14) -0.0020(12) 0.0012(11) -0.0021(12)
O21 0.0261(16) 0.0483(19) 0.0310(16) 0.0088(14) 0.0044(13) -0.0034(14)
O1S 0.0258(15) 0.0251(14) 0.0225(14) 0.0015(11) 0.0022(11) 0.0019(11)
C1S 0.030(2) 0.043(3) 0.029(2) -0.006(2) 0.0032(18) 0.0026(19)
O12 0.0302(16) 0.0402(18) 0.0294(16) -0.0020(13) -0.0003(13) -0.0097(13)
C11 0.028(2) 0.0192(19) 0.028(2) -0.0024(16) -0.0019(17) 0.0010(16)
C12 0.034(2) 0.048(3) 0.032(2) -0.009(2) 0.000(2) -0.005(2)
O22 0.028(7) 0.059(16) 0.061(8) -0.019(13) 0.014(5) -0.019(12)
O22' 0.031(9) 0.027(14) 0.051(11) 0.000(11) 0.013(7) 0.001(10)
O22" 0.028(8) 0.012(10) 0.027(8) -0.004(7) -0.005(6) -0.003(8)
C21 0.026(2) 0.064(3) 0.038(3) 0.012(2) 0.005(2) 0.007(2)
C22 0.041(3) 0.113(5) 0.043(3) 0.020(3) 0.012(2) -0.008(3)
C100 0.029(2) 0.0142(18) 0.027(2) -0.0023(15) -0.0002(17) -0.0064(15)
C101 0.031(2) 0.0159(19) 0.034(2) -0.0006(17) -0.0028(18) -0.0025(16)
C102 0.042(3) 0.022(2) 0.034(2) 0.0017(18) -0.012(2) -0.0034(18)
C103 0.057(3) 0.027(2) 0.031(2) 0.0056(19) -0.002(2) -0.002(2)
C104 0.044(3) 0.027(2) 0.029(2) 0.0001(18) 0.007(2) -0.0066(19)
C105 0.031(2) 0.022(2) 0.022(2) -0.0017(16) 0.0021(17) -0.0085(16)
C106 0.023(2) 0.023(2) 0.031(2) -0.0036(17) 0.0060(17) -0.0055(16)
C107 0.019(2) 0.026(2) 0.038(2) -0.0016(18) 0.0023(17) 0.0028(16)
C108 0.015(2) 0.030(2) 0.041(3) 0.0021(19) -0.0035(17) 0.0033(16)
C109 0.027(2) 0.031(2) 0.029(2) 0.0084(18) -0.0017(17) 0.0016(17)
C110 0.032(2) 0.034(2) 0.037(3) 0.016(2) -0.0068(19) -0.0017(19)
C111 0.028(2) 0.024(2) 0.056(3) 0.008(2) -0.002(2) -0.0017(17)
C112 0.028(2) 0.023(2) 0.055(3) -0.002(2) 0.000(2) 0.0009(17)
C113 0.020(2) 0.029(2) 0.032(2) -0.0050(18) 0.0074(17) -0.0025(16)
C114 0.0168(19) 0.031(2) 0.026(2) -0.0011(17) 0.0039(15) 0.0008(16)
C115 0.024(2) 0.039(2) 0.030(2) -0.0054(19) 0.0036(17) -0.0006(18)
C116 0.026(2) 0.047(3) 0.030(2) 0.005(2) 0.0017(18) 0.0075(19)
C117 0.030(2) 0.034(2) 0.035(2) 0.0038(19) 0.0076(19) 0.0095(19)
C118 0.032(2) 0.031(2) 0.029(2) -0.0019(18) 0.0044(18) 0.0071(18)
C119 0.0196(19) 0.029(2) 0.028(2) -0.0012(17) 0.0051(16) 0.0048(16)
C120 0.021(2) 0.020(2) 0.042(3) 0.0032(18) -0.0007(18) 0.0021(16)
C121 0.021(2) 0.0192(19) 0.037(2) -0.0031(17) -0.0013(17) -0.0001(15)
C122 0.023(2) 0.021(2) 0.053(3) -0.0123(19) 0.0013(19) 0.0039(16)
C123 0.028(2) 0.032(2) 0.048(3) -0.020(2) 0.007(2) -0.0009(18)
C124 0.027(2) 0.034(2) 0.034(2) -0.0116(19) 0.0039(18) -0.0059(18)
C125 0.023(2) 0.026(2) 0.030(2) -0.0036(17) -0.0007(17) -0.0031(16)
C126 0.0198(19) 0.0155(18) 0.032(2) -0.0040(16) 0.0013(16) 0.0005(14)
O1W 0.027(2) 0.094(3) 0.064(3) -0.042(2) -0.0030(19) 0.007(2)
O2W 0.054(5) 0.048(5) 0.155(9) -0.033(5) 0.042(6) -0.004(4)
O2S 0.082(4) 0.068(3) 0.143(5) -0.024(3) -0.019(3) 0.021(3)
C2S 0.022(4) 0.075(7) 0.153(9) -0.067(6) -0.009(5) 0.002(4)

loop_
_atom_type_symbol
_atom_type_description
_atom_type_scat_dispersion_real
_atom_type_scat_dispersion_imag
_atom_type_scat_source
C C 0.0033 0.0016 'International Tables Vol C Tables 4.2.6.8 and 6.1.1.4'
H H 0.0000 0.0000 'International Tables Vol C Tables 4.2.6.8 and 6.1.1.4'
N N 0.0061 0.0033 'International Tables Vol C Tables 4.2.6.8 and 6.1.1.4'
O O 0.0106 0.0060 'International Tables Vol C Tables 4.2.6.8 and 6.1.1.4'
Co Co 0.3494 0.9721 'International Tables Vol C Tables 4.2.6.8 and 6.1.1.4'

loop_
_geom_angle_atom_site_label_1
_geom_angle_atom_site_label_2
_geom_angle_atom_site_label_3
_geom_angle
_geom_angle_site_symmetry_1
_geom_angle_site_symmetry_3
_geom_angle_publ_flag
O101 Co11 N101 94.35(13) . . ?
O101 Co11 O11 91.27(11) . . ?
N101 Co11 O11 97.59(12) . . ?
O101 Co11 O1S 91.68(12) . . ?
N101 Co11 O1S 171.54(12) . . ?
O11 Co11 O1S 88.19(11) . . ?
O101 Co11 O103 87.71(11) . . ?
N101 Co11 O103 92.63(12) . . ?
O11 Co11 O103 169.78(11) . . ?
O1S Co11 O103 81.67(11) . . ?
O101 Co11 N103 179.31(13) . . ?
N101 Co11 N103 85.44(14) . . ?
O11 Co11 N103 88.11(12) . . ?
O1S Co11 N103 88.60(12) . . ?
O103 Co11 N103 92.96(11) . . ?
O101 Co11 Co12 98.32(9) . . ?
N101 Co11 Co12 131.78(9) . . ?
O11 Co11 Co12 128.21(8) . . ?
O1S Co11 Co12 41.07(8) . . ?
O103 Co11 Co12 42.12(8) . . ?
N103 Co11 Co12 82.30(9) . . ?
O102 Co12 O21 91.08(13) . . ?
O102 Co12 N102 94.85(13) . . ?
O21 Co12 N102 97.60(14) . . ?
O102 Co12 O1S 91.11(11) . . ?
O21 Co12 O1S 88.35(12) . . ?
N102 Co12 O1S 171.48(13) . . ?
O102 Co12 O103 88.68(11) . . ?
O21 Co12 O103 169.82(12) . . ?
N102 Co12 O103 92.57(13) . . ?
O1S Co12 O103 81.47(11) . . ?
O102 Co12 N104 179.23(13) . . ?
O21 Co12 N104 88.55(14) . . ?
N102 Co12 N104 85.87(14) . . ?
O1S Co12 N104 88.20(12) . . ?
O103 Co12 N104 91.56(12) . . ?
O102 Co12 Co11 98.56(9) . . ?
O21 Co12 Co11 127.93(9) . . ?
N102 Co12 Co11 131.85(10) . . ?
O1S Co12 Co11 40.79(8) . . ?
O103 Co12 Co11 42.20(7) . . ?
N104 Co12 Co11 81.14(9) . . ?
C100 O101 Co11 119.3(2) . . ?
C119 O102 Co12 125.3(2) . . ?
C126 O103 Co12 117.5(2) . . ?
C126 O103 Co11 116.4(2) . . ?
Co12 O103 Co11 95.68(11) . . ?
C106 N101 C107 119.5(3) . . ?
C106 N101 Co11 124.5(3) . . ?
C107 N101 Co11 115.6(2) . . ?
C113 N102 C112 118.6(3) . . ?
C113 N102 Co12 125.6(3) . . ?
C112 N102 Co12 115.6(3) . . ?
C108 N103 C120 112.8(3) . . ?
C108 N103 C109 111.5(3) . . ?
C120 N103 C109 102.0(3) . . ?
C108 N103 Co11 105.2(2) . . ?
C120 N103 Co11 113.0(2) . . ?
C109 N103 Co11 112.6(2) . . ?
C120 N104 C111 112.7(3) . . ?
C120 N104 C110 102.0(3) . . ?
C111 N104 C110 110.1(3) . . ?
C120 N104 Co12 114.6(2) . . ?
C111 N104 Co12 104.5(2) . . ?
C110 N104 Co12 113.2(3) . . ?
C11 O11 Co11 130.6(3) . . ?
C21 O21 Co12 130.8(3) . . ?
C1S O1S Co11 119.6(2) . . ?
C1S O1S Co12 122.3(2) . . ?
Co11 O1S Co12 98.14(12) . . ?
O1S C1S H1S1 109.5 . . ?
O1S C1S H1S2 109.5 . . ?
H1S1 C1S H1S2 109.5 . . ?
O1S C1S H1S3 109.5 . . ?
H1S1 C1S H1S3 109.5 . . ?
H1S2 C1S H1S3 109.5 . . ?
O12 C11 O11 126.4(4) . . ?
O12 C11 C12 120.7(4) . . ?
O11 C11 C12 112.8(4) . . ?
C11 C12 H12A 109.5 . . ?
C11 C12 H12B 109.5 . . ?
H12A C12 H12B 109.5 . . ?
C11 C12 H12C 109.5 . . ?
H12A C12 H12C 109.5 . . ?
H12B C12 H12C 109.5 . . ?
O21 C21 O22' 123.6(16) . . ?
O22" C21 C22 118.4(14) . . ?
O22 C21 C22 120.8(7) . . ?
O21 C21 C22 113.9(4) . . ?
O22' C21 C22 114.6(16) . . ?
C21 C22 H22A 109.5 . . ?
C21 C22 H22B 109.5 . . ?
H22A C22 H22B 109.5 . . ?
C21 C22 H22C 109.5 . . ?
H22A C22 H22C 109.5 . . ?
H22B C22 H22C 109.5 . . ?
O101 C100 C101 118.2(4) . . ?
O101 C100 C105 124.1(4) . . ?
C101 C100 C105 117.8(4) . . ?
C102 C101 C100 120.6(4) . . ?
C102 C101 H101 119.7 . . ?
C100 C101 H101 119.7 . . ?
C101 C102 C103 121.6(4) . . ?
C101 C102 H102 119.2 . . ?
C103 C102 H102 119.2 . . ?
C104 C103 C102 118.3(4) . . ?
C104 C103 H103 120.9 . . ?
C102 C103 H103 120.9 . . ?
C103 C104 C105 122.1(4) . . ?
C103 C104 H104 119.0 . . ?
C105 C104 H104 119.0 . . ?
C104 C105 C100 119.6(4) . . ?
C104 C105 C106 118.8(4) . . ?
C100 C105 C106 121.6(3) . . ?
N101 C106 C105 124.1(4) . . ?
N101 C106 H106 118.0 . . ?
C105 C106 H106 118.0 . . ?
N101 C107 C108 108.7(3) . . ?
N101 C107 H10A 109.9 . . ?
C108 C107 H10A 109.9 . . ?
N101 C107 H10B 109.9 . . ?
C108 C107 H10B 109.9 . . ?
H10A C107 H10B 108.3 . . ?
N103 C108 C107 111.4(3) . . ?
N103 C108 H10C 109.4 . . ?
C107 C108 H10C 109.4 . . ?
N103 C108 H10D 109.4 . . ?
C107 C108 H10D 109.4 . . ?
H10C C108 H10D 108.0 . . ?
N103 C109 C110 105.4(3) . . ?
N103 C109 H10E 110.7 . . ?
C110 C109 H10E 110.7 . . ?
N103 C109 H10F 110.7 . . ?
C110 C109 H10F 110.7 . . ?
H10E C109 H10F 108.8 . . ?
N104 C110 C109 104.5(3) . . ?
N104 C110 H11A 110.9 . . ?
C109 C110 H11A 110.9 . . ?
N104 C110 H11B 110.9 . . ?
C109 C110 H11B 110.9 . . ?
H11A C110 H11B 108.9 . . ?
N104 C111 C112 110.3(3) . . ?
N104 C111 H11C 109.6 . . ?
C112 C111 H11C 109.6 . . ?
N104 C111 H11D 109.6 . . ?
C112 C111 H11D 109.6 . . ?
H11C C111 H11D 108.1 . . ?
N102 C112 C111 107.9(3) . . ?
N102 C112 H11E 110.1 . . ?
C111 C112 H11E 110.1 . . ?
N102 C112 H11F 110.1 . . ?
C111 C112 H11F 110.1 . . ?
H11E C112 H11F 108.4 . . ?
N102 C113 C114 125.0(4) . . ?
N102 C113 H113 117.5 . . ?
C114 C113 H113 117.5 . . ?
C115 C114 C119 119.5(4) . . ?
C115 C114 C113 118.0(4) . . ?
C119 C114 C113 122.5(4) . . ?
C116 C115 C114 121.9(4) . . ?
C116 C115 H115 119.0 . . ?
C114 C115 H115 119.0 . . ?
C115 C116 C117 118.5(4) . . ?
C115 C116 H116 120.7 . . ?
C117 C116 H116 120.7 . . ?
C118 C117 C116 121.5(4) . . ?
C118 C117 H117 119.2 . . ?
C116 C117 H117 119.2 . . ?
C117 C118 C119 121.1(4) . . ?
C117 C118 H118 119.5 . . ?
C119 C118 H118 119.5 . . ?
O102 C119 C118 118.3(4) . . ?
O102 C119 C114 124.2(4) . . ?
C118 C119 C114 117.5(4) . . ?
C121 C120 N103 115.2(3) . . ?
C121 C120 N104 114.6(3) . . ?
N103 C120 N104 100.2(3) . . ?
C121 C120 H120 108.8 . . ?
N103 C120 H120 108.8 . . ?
N104 C120 H120 108.8 . . ?
C126 C121 C122 119.8(4) . . ?
C126 C121 C120 117.6(4) . . ?
C122 C121 C120 122.6(4) . . ?
C123 C122 C121 119.7(4) . . ?
C123 C122 H122 120.1 . . ?
C121 C122 H122 120.1 . . ?
C122 C123 C124 120.2(4) . . ?
C122 C123 H123 119.9 . . ?
C124 C123 H123 119.9 . . ?
C125 C124 C123 120.3(4) . . ?
C125 C124 H124 119.8 . . ?
C123 C124 H124 119.8 . . ?
C126 C125 C124 119.1(4) . . ?
C126 C125 H125 120.4 . . ?
C124 C125 H125 120.4 . . ?
O103 C126 C125 120.5(3) . . ?
O103 C126 C121 118.7(3) . . ?
C125 C126 C121 120.8(4) . . ?
H1W1 O1W H1W2 105(6) . . ?
H2W1 O2W H2W2 125.8 . . ?
C2S O2S H2S 109.5 . . ?
O2S C2S H2S1 109.5 . . ?
O2S C2S H2S2 109.5 . . ?
O2S C2S H2S3 109.5 . . ?

loop_
_geom_bond_atom_site_label_1
_geom_bond_atom_site_label_2
_geom_bond_distance
_geom_bond_site_symmetry_2
_geom_bond_publ_flag
Co11 O101 1.868(3) . ?
Co11 N101 1.883(3) . ?
Co11 O11 1.891(3) . ?
Co11 O1S 1.895(3) . ?
Co11 O103 1.938(2) . ?
Co11 N103 1.999(3) . ?
Co11 Co12 2.8719(9) . ?
Co12 O102 1.875(3) . ?
Co12 O21 1.881(3) . ?
Co12 N102 1.882(3) . ?
Co12 O1S 1.906(3) . ?
Co12 O103 1.936(3) . ?
Co12 N104 2.005(3) . ?
O101 C100 1.313(4) . ?
O102 C119 1.313(4) . ?
O103 C126 1.366(4) . ?
N101 C106 1.278(5) . ?
N101 C107 1.474(5) . ?
N102 C113 1.285(5) . ?
N102 C112 1.471(5) . ?
N103 C108 1.493(5) . ?
N103 C120 1.496(5) . ?
N103 C109 1.506(5) . ?
N104 C120 1.497(5) . ?
N104 C111 1.499(5) . ?
N104 C110 1.502(5) . ?
O11 C11 1.287(5) . ?
O21 C21 1.284(5) . ?
O1S C1S 1.406(5) . ?
C1S H1S1 0.9800 . ?
C1S H1S2 0.9800 . ?
C1S H1S3 0.9800 . ?
O12 C11 1.229(5) . ?
C11 C12 1.512(5) . ?
C12 H12A 0.9800 . ?
C12 H12B 0.9800 . ?
C12 H12C 0.9800 . ?
O22 O22" 0.619(15) . ?
O22 O22' 0.62(2) . ?
O22 C21 1.252(17) . ?
O22' C21 1.39(3) . ?
O22" C21 1.18(2) . ?
C21 C22 1.504(7) . ?
C22 H22A 0.9800 . ?
C22 H22B 0.9800 . ?
C22 H22C 0.9800 . ?
C100 C101 1.415(5) . ?
C100 C105 1.417(6) . ?
C101 C102 1.372(6) . ?
C101 H101 0.9500 . ?
C102 C103 1.399(7) . ?
C102 H102 0.9500 . ?
C103 C104 1.369(6) . ?
C103 H103 0.9500 . ?
C104 C105 1.399(5) . ?
C104 H104 0.9500 . ?
C105 C106 1.439(5) . ?
C106 H106 0.9500 . ?
C107 C108 1.515(6) . ?
C107 H10A 0.9900 . ?
C107 H10B 0.9900 . ?
C108 H10C 0.9900 . ?
C108 H10D 0.9900 . ?
C109 C110 1.518(6) . ?
C109 H10E 0.9900 . ?
C109 H10F 0.9900 . ?
C110 H11A 0.9900 . ?
C110 H11B 0.9900 . ?
C111 C112 1.523(6) . ?
C111 H11C 0.9900 . ?
C111 H11D 0.9900 . ?
C112 H11E 0.9900 . ?
C112 H11F 0.9900 . ?
C113 C114 1.433(5) . ?
C113 H113 0.9500 . ?
C114 C115 1.410(5) . ?
C114 C119 1.416(5) . ?
C115 C116 1.365(6) . ?
C115 H115 0.9500 . ?
C116 C117 1.388(6) . ?
C116 H116 0.9500 . ?
C117 C118 1.378(6) . ?
C117 H117 0.9500 . ?
C118 C119 1.407(5) . ?
C118 H118 0.9500 . ?
C120 C121 1.492(6) . ?
C120 H120 1.0000 . ?
C121 C126 1.392(5) . ?
C121 C122 1.395(5) . ?
C122 C123 1.373(6) . ?
C122 H122 0.9500 . ?
C123 C124 1.398(6) . ?
C123 H123 0.9500 . ?
C124 C125 1.390(6) . ?
C124 H124 0.9500 . ?
C125 C126 1.379(5) . ?
C125 H125 0.9500 . ?
O1W H1W1 0.74(6) . ?
O1W H1W2 0.95(8) . ?
O2W H2W1 0.8794 . ?
O2W H2W2 0.8732 . ?
O2S C2S 1.303(7) . ?
O2S H2S 1.1185 . ?
C2S H2S1 0.9800 . ?
C2S H2S2 0.9800 . ?
C2S H2S3 0.9800 . ?

loop_
_geom_hbond_atom_site_label_D
_geom_hbond_atom_site_label_H
_geom_hbond_atom_site_label_A
_geom_hbond_distance_DH
_geom_hbond_distance_HA
_geom_hbond_distance_DA
_geom_hbond_angle_DHA
_geom_hbond_site_symmetry_A
O1W H1W1 O12 0.74(6) 2.01(6) 2.737(5) 165(6) 1_455
O1W H1W2 O102 0.95(8) 1.93(8) 2.870(5) 170(7) .
O2W H2W2 O2S 0.87 2.03 2.900(12) 178.7 .
O2S H2S O1W 1.12 1.57 2.658(6) 161.2 .

loop_
_geom_torsion_atom_site_label_1
_geom_torsion_atom_site_label_2
_geom_torsion_atom_site_label_3
_geom_torsion_atom_site_label_4
_geom_torsion
_geom_torsion_site_symmetry_1
_geom_torsion_site_symmetry_2
_geom_torsion_site_symmetry_3
_geom_torsion_site_symmetry_4
_geom_torsion_publ_flag
O101 Co11 Co12 O102 -1.26(12) . . . . ?
N101 Co11 Co12 O102 -104.76(16) . . . . ?
O11 Co11 Co12 O102 97.00(13) . . . . ?
O1S Co11 Co12 O102 81.69(14) . . . . ?
O103 Co11 Co12 O102 -78.43(14) . . . . ?
N103 Co11 Co12 O102 178.44(13) . . . . ?
O101 Co11 Co12 O21 -99.40(15) . . . . ?
N101 Co11 Co12 O21 157.10(18) . . . . ?
O11 Co11 Co12 O21 -1.14(16) . . . . ?
O1S Co11 Co12 O21 -16.45(17) . . . . ?
O103 Co11 Co12 O21 -176.57(17) . . . . ?
N103 Co11 Co12 O21 80.30(15) . . . . ?
O101 Co11 Co12 N102 103.20(16) . . . . ?
N101 Co11 Co12 N102 -0.30(19) . . . . ?
O11 Co11 Co12 N102 -158.54(17) . . . . ?
O1S Co11 Co12 N102 -173.85(18) . . . . ?
O103 Co11 Co12 N102 26.03(17) . . . . ?
N103 Co11 Co12 N102 -77.10(16) . . . . ?
O101 Co11 Co12 O1S -82.95(14) . . . . ?
N101 Co11 Co12 O1S 173.55(18) . . . . ?
O11 Co11 Co12 O1S 15.31(16) . . . . ?
O103 Co11 Co12 O1S -160.11(16) . . . . ?
N103 Co11 Co12 O1S 96.75(15) . . . . ?
O101 Co11 Co12 O103 77.17(13) . . . . ?
N101 Co11 Co12 O103 -26.33(17) . . . . ?
O11 Co11 Co12 O103 175.42(15) . . . . ?
O1S Co11 Co12 O103 160.11(16) . . . . ?
N103 Co11 Co12 O103 -103.13(14) . . . . ?
O101 Co11 Co12 N104 179.46(13) . . . . ?
N101 Co11 Co12 N104 75.96(17) . . . . ?
O11 Co11 Co12 N104 -82.28(15) . . . . ?
O1S Co11 Co12 N104 -97.59(16) . . . . ?
O103 Co11 Co12 N104 102.29(15) . . . . ?
N103 Co11 Co12 N104 -0.84(14) . . . . ?
N101 Co11 O101 C100 37.5(3) . . . . ?
O11 Co11 O101 C100 135.2(3) . . . . ?
O1S Co11 O101 C100 -136.6(3) . . . . ?
O103 Co11 O101 C100 -55.0(3) . . . . ?
Co12 Co11 O101 C100 -95.8(3) . . . . ?
O21 Co12 O102 C119 -115.3(3) . . . . ?
N102 Co12 O102 C119 -17.6(3) . . . . ?
O1S Co12 O102 C119 156.3(3) . . . . ?
O103 Co12 O102 C119 74.9(3) . . . . ?
Co11 Co12 O102 C119 116.0(3) . . . . ?
O102 Co12 O103 C126 -132.0(2) . . . . ?
N102 Co12 O103 C126 -37.2(3) . . . . ?
O1S Co12 O103 C126 136.7(3) . . . . ?
N104 Co12 O103 C126 48.7(3) . . . . ?
Co11 Co12 O103 C126 123.7(3) . . . . ?
O102 Co12 O103 Co11 104.30(11) . . . . ?
O21 Co12 O103 Co11 15.5(7) . . . . ?
N102 Co12 O103 Co11 -160.90(12) . . . . ?
O1S Co12 O103 Co11 12.99(11) . . . . ?
N104 Co12 O103 Co11 -74.96(13) . . . . ?
O101 Co11 O103 C126 130.4(3) . . . . ?
N101 Co11 O103 C126 36.1(3) . . . . ?
O11 Co11 O103 C126 -145.2(6) . . . . ?
O1S Co11 O103 C126 -137.6(3) . . . . ?
N103 Co11 O103 C126 -49.5(3) . . . . ?
Co12 Co11 O103 C126 -124.6(3) . . . . ?
O101 Co11 O103 Co12 -105.09(12) . . . . ?
N101 Co11 O103 Co12 160.66(12) . . . . ?
O11 Co11 O103 Co12 -20.7(7) . . . . ?
O1S Co11 O103 Co12 -13.05(11) . . . . ?
N103 Co11 O103 Co12 75.09(13) . . . . ?
O101 Co11 N101 C106 -22.1(3) . . . . ?
O11 Co11 N101 C106 -114.0(3) . . . . ?
O103 Co11 N101 C106 65.8(3) . . . . ?
N103 Co11 N101 C106 158.5(3) . . . . ?
Co12 Co11 N101 C106 83.1(3) . . . . ?
O101 Co11 N101 C107 165.4(3) . . . . ?
O11 Co11 N101 C107 73.5(3) . . . . ?
O103 Co11 N101 C107 -106.7(3) . . . . ?
N103 Co11 N101 C107 -13.9(3) . . . . ?
Co12 Co11 N101 C107 -89.4(3) . . . . ?
O102 Co12 N102 C113 13.3(4) . . . . ?
O21 Co12 N102 C113 105.0(3) . . . . ?
O103 Co12 N102 C113 -75.6(3) . . . . ?
N104 Co12 N102 C113 -167.0(4) . . . . ?
Co11 Co12 N102 C113 -92.8(3) . . . . ?
O102 Co12 N102 C112 -171.1(3) . . . . ?
O21 Co12 N102 C112 -79.4(3) . . . . ?
O103 Co12 N102 C112 100.0(3) . . . . ?
N104 Co12 N102 C112 8.6(3) . . . . ?
Co11 Co12 N102 C112 82.8(3) . . . . ?
N101 Co11 N103 C108 29.3(2) . . . . ?
O11 Co11 N103 C108 -68.4(2) . . . . ?
O1S Co11 N103 C108 -156.7(2) . . . . ?
O103 Co11 N103 C108 121.7(2) . . . . ?
Co12 Co11 N103 C108 162.6(2) . . . . ?
N101 Co11 N103 C120 -94.1(3) . . . . ?
O11 Co11 N103 C120 168.2(3) . . . . ?
O1S Co11 N103 C120 79.9(3) . . . . ?
O103 Co11 N103 C120 -1.7(3) . . . . ?
Co12 Co11 N103 C120 39.2(2) . . . . ?
N101 Co11 N103 C109 151.0(3) . . . . ?
O11 Co11 N103 C109 53.2(2) . . . . ?
O1S Co11 N103 C109 -35.0(2) . . . . ?
O103 Co11 N103 C109 -116.6(2) . . . . ?
Co12 Co11 N103 C109 -75.8(2) . . . . ?
O21 Co12 N104 C120 -166.6(3) . . . . ?
N102 Co12 N104 C120 95.7(3) . . . . ?
O1S Co12 N104 C120 -78.2(3) . . . . ?
O103 Co12 N104 C120 3.3(3) . . . . ?
Co11 Co12 N104 C120 -37.8(2) . . . . ?
O21 Co12 N104 C111 69.6(3) . . . . ?
N102 Co12 N104 C111 -28.1(3) . . . . ?
O1S Co12 N104 C111 158.0(3) . . . . ?
O103 Co12 N104 C111 -120.5(3) . . . . ?
Co11 Co12 N104 C111 -161.6(3) . . . . ?
O21 Co12 N104 C110 -50.2(3) . . . . ?
N102 Co12 N104 C110 -147.9(3) . . . . ?
O1S Co12 N104 C110 38.2(3) . . . . ?
O103 Co12 N104 C110 119.6(3) . . . . ?
Co11 Co12 N104 C110 78.6(2) . . . . ?
O101 Co11 O11 C11 -77.7(3) . . . . ?
N101 Co11 O11 C11 16.8(3) . . . . ?
O1S Co11 O11 C11 -169.4(3) . . . . ?
O103 Co11 O11 C11 -161.8(5) . . . . ?
N103 Co11 O11 C11 102.0(3) . . . . ?
Co12 Co11 O11 C11 -179.4(3) . . . . ?
O102 Co12 O21 C21 64.0(4) . . . . ?
N102 Co12 O21 C21 -31.0(4) . . . . ?
O1S Co12 O21 C21 155.1(4) . . . . ?
O103 Co12 O21 C21 152.6(6) . . . . ?
N104 Co12 O21 C21 -116.7(4) . . . . ?
Co11 Co12 O21 C21 165.7(4) . . . . ?
O101 Co11 O1S C1S -33.9(3) . . . . ?
O11 Co11 O1S C1S 57.3(3) . . . . ?
O103 Co11 O1S C1S -121.3(3) . . . . ?
N103 Co11 O1S C1S 145.5(3) . . . . ?
Co12 Co11 O1S C1S -134.6(3) . . . . ?
O101 Co11 O1S Co12 100.77(12) . . . . ?
O11 Co11 O1S Co12 -168.02(12) . . . . ?
O103 Co11 O1S Co12 13.33(11) . . . . ?
N103 Co11 O1S Co12 -79.86(13) . . . . ?
O102 Co12 O1S C1S 31.0(3) . . . . ?
O21 Co12 O1S C1S -60.0(3) . . . . ?
O103 Co12 O1S C1S 119.5(3) . . . . ?
N104 Co12 O1S C1S -148.6(3) . . . . ?
Co11 Co12 O1S C1S 132.9(3) . . . . ?
O102 Co12 O1S Co11 -101.86(12) . . . . ?
O21 Co12 O1S Co11 167.09(13) . . . . ?
O103 Co12 O1S Co11 -13.36(11) . . . . ?
N104 Co12 O1S Co11 78.49(14) . . . . ?
Co11 O11 C11 O12 1.6(6) . . . . ?
Co11 O11 C11 C12 -178.1(3) . . . . ?
Co12 O21 C21 C22 -168.7(4) . . . . ?
Co11 O101 C100 C101 145.7(3) . . . . ?
Co11 O101 C100 C105 -35.5(5) . . . . ?
O101 C100 C101 C102 177.9(3) . . . . ?
C105 C100 C101 C102 -0.9(5) . . . . ?
C100 C101 C102 C103 -1.5(6) . . . . ?
C101 C102 C103 C104 1.8(6) . . . . ?
C102 C103 C104 C105 0.3(6) . . . . ?
C103 C104 C105 C100 -2.7(6) . . . . ?
C103 C104 C105 C106 174.2(4) . . . . ?
O101 C100 C105 C104 -175.9(3) . . . . ?
C101 C100 C105 C104 2.9(5) . . . . ?
O101 C100 C105 C106 7.3(6) . . . . ?
C101 C100 C105 C106 -173.9(3) . . . . ?
C107 N101 C106 C105 174.2(3) . . . . ?
Co11 N101 C106 C105 2.0(5) . . . . ?
C104 C105 C106 N101 -165.5(4) . . . . ?
C100 C105 C106 N101 11.4(6) . . . . ?
C106 N101 C107 C108 -178.3(3) . . . . ?
Co11 N101 C107 C108 -5.4(4) . . . . ?
C120 N103 C108 C107 83.9(4) . . . . ?
C109 N103 C108 C107 -162.1(3) . . . . ?
Co11 N103 C108 C107 -39.7(4) . . . . ?
N101 C107 C108 N103 30.4(4) . . . . ?
C108 N103 C109 C110 -148.6(3) . . . . ?
C120 N103 C109 C110 -28.0(4) . . . . ?
Co11 N103 C109 C110 93.5(3) . . . . ?
C120 N104 C110 C109 31.5(4) . . . . ?
C111 N104 C110 C109 151.4(3) . . . . ?
Co12 N104 C110 C109 -92.1(3) . . . . ?
N103 C109 C110 N104 -2.2(4) . . . . ?
C120 N104 C111 C112 -82.6(4) . . . . ?
C110 N104 C111 C112 164.2(4) . . . . ?
Co12 N104 C111 C112 42.4(4) . . . . ?
C113 N102 C112 C111 -170.8(4) . . . . ?
Co12 N102 C112 C111 13.3(5) . . . . ?
N104 C111 C112 N102 -37.2(5) . . . . ?
C112 N102 C113 C114 -179.9(4) . . . . ?
Co12 N102 C113 C114 -4.4(6) . . . . ?
N102 C113 C114 C115 176.6(4) . . . . ?
N102 C113 C114 C119 -5.6(6) . . . . ?
C119 C114 C115 C116 1.2(6) . . . . ?
C113 C114 C115 C116 179.1(4) . . . . ?
C114 C115 C116 C117 -0.1(6) . . . . ?
C115 C116 C117 C118 -1.0(7) . . . . ?
C116 C117 C118 C119 1.0(7) . . . . ?
Co12 O102 C119 C118 -166.9(3) . . . . ?
Co12 O102 C119 C114 13.3(5) . . . . ?
C117 C118 C119 O102 -179.7(4) . . . . ?
C117 C118 C119 C114 0.1(6) . . . . ?
C115 C114 C119 O102 178.6(4) . . . . ?
C113 C114 C119 O102 0.8(6) . . . . ?
C115 C114 C119 C118 -1.2(6) . . . . ?
C113 C114 C119 C118 -178.9(4) . . . . ?
C108 N103 C120 C121 -69.3(4) . . . . ?
C109 N103 C120 C121 170.9(3) . . . . ?
Co11 N103 C120 C121 49.8(4) . . . . ?
C108 N103 C120 N104 167.2(3) . . . . ?
C109 N103 C120 N104 47.5(3) . . . . ?
Co11 N103 C120 N104 -73.7(3) . . . . ?
C111 N104 C120 C121 68.9(4) . . . . ?
C110 N104 C120 C121 -173.0(3) . . . . ?
Co12 N104 C120 C121 -50.4(4) . . . . ?
C111 N104 C120 N103 -167.2(3) . . . . ?
C110 N104 C120 N103 -49.1(3) . . . . ?
Co12 N104 C120 N103 73.6(3) . . . . ?
N103 C120 C121 C126 -58.7(5) . . . . ?
N104 C120 C121 C126 56.8(5) . . . . ?
N103 C120 C121 C122 120.6(4) . . . . ?
N104 C120 C121 C122 -123.9(4) . . . . ?
C126 C121 C122 C123 0.3(6) . . . . ?
C120 C121 C122 C123 -179.0(4) . . . . ?
C121 C122 C123 C124 0.0(6) . . . . ?
C122 C123 C124 C125 -0.7(6) . . . . ?
C123 C124 C125 C126 1.0(6) . . . . ?
Co12 O103 C126 C125 124.5(3) . . . . ?
Co11 O103 C126 C125 -123.0(3) . . . . ?
Co12 O103 C126 C121 -56.9(4) . . . . ?
Co11 O103 C126 C121 55.6(4) . . . . ?
C124 C125 C126 O103 177.9(3) . . . . ?
C124 C125 C126 C121 -0.7(6) . . . . ?
C122 C121 C126 O103 -178.6(3) . . . . ?
C120 C121 C126 O103 0.7(5) . . . . ?
C122 C121 C126 C125 0.0(6) . . . . ?
C120 C121 C126 C125 179.4(4) . . . . ?
